data_1542795
loop_
_publ_author_name
'Dubey, Ritesh'
'Desiraju, Gautam R.'

_publ_section_title
;
 Combinatorial selection of molecular conformations and supramolecular
 synthons in quercetin cocrystal landscapes: a route to ternary solids
;
_journal_issue 4
_journal_name_full IUCrJ
_journal_page_first 402
_journal_page_last 408
_journal_paper_doi 10.1107/S2052252515009884
_journal_volume 2
_journal_year 2015
_chemical_formula_sum 'C39 H30 N4 O7'
_chemical_formula_weight 666.67
_chemical_name_systematic
;
 ?
;
_space_group_crystal_system monoclinic
_space_group_IT_number 14
_space_group_name_Hall '-P 2ybc'
_space_group_name_H-M_alt 'P 1 21/c 1'
_symmetry_space_group_name_Hall '-P 2ybc'
_symmetry_space_group_name_H-M 'P 1 21/c 1'
_atom_sites_solution_hydrogens mixed
_audit_creation_method SHELXL-2013
_cell_angle_alpha 90
_cell_angle_beta 115.565(2)
_cell_angle_gamma 90
_cell_formula_units_Z 4
_cell_length_a 18.0656(11)
_cell_length_b 11.6584(6)
_cell_length_c 16.6610(10)
_cell_measurement_temperature 150(2)
_cell_volume 3165.5(3)
_computing_structure_refinement 'SHELXL-2013 (Sheldrick, 2013)'
_diffrn_ambient_temperature 150(2)
_diffrn_measured_fraction_theta_full 0.998
_diffrn_measured_fraction_theta_max 0.991
_diffrn_radiation_type MoK\a
_diffrn_radiation_wavelength 0.71073
_diffrn_reflns_av_R_equivalents 0.0380
_diffrn_reflns_av_unetI/netI 0.0386
_diffrn_reflns_laue_measured_fraction_full 0.998
_diffrn_reflns_laue_measured_fraction_max 0.991
_diffrn_reflns_limit_h_max 23
_diffrn_reflns_limit_h_min -22
_diffrn_reflns_limit_k_max 15
_diffrn_reflns_limit_k_min -14
_diffrn_reflns_limit_l_max 19
_diffrn_reflns_limit_l_min -21
_diffrn_reflns_number 27138
_diffrn_reflns_point_group_measured_fraction_full 0.998
_diffrn_reflns_point_group_measured_fraction_max 0.991
_diffrn_reflns_theta_full 25.242
_diffrn_reflns_theta_max 27.490
_diffrn_reflns_theta_min 2.148
_exptl_absorpt_coefficient_mu 0.098
_exptl_absorpt_correction_T_max 0.985
_exptl_absorpt_correction_T_min 0.977
_exptl_absorpt_correction_type analytical
_exptl_absorpt_process_details 'Bruker, AXS, 2008'
_exptl_crystal_colour Yellow
_exptl_crystal_density_diffrn 1.399
_exptl_crystal_description Plate
_exptl_crystal_F_000 1392
_exptl_crystal_size_max 0.300
_exptl_crystal_size_mid 0.200
_exptl_crystal_size_min 0.150
_refine_diff_density_max 0.684
_refine_diff_density_min -0.437
_refine_diff_density_rms 0.050
_refine_ls_extinction_method none
_refine_ls_goodness_of_fit_ref 1.039
_refine_ls_hydrogen_treatment mixed
_refine_ls_matrix_type full
_refine_ls_number_parameters 497
_refine_ls_number_reflns 7197
_refine_ls_number_restraints 0
_refine_ls_restrained_S_all 1.039
_refine_ls_R_factor_all 0.0621
_refine_ls_R_factor_gt 0.0468
_refine_ls_shift/su_max 0.000
_refine_ls_shift/su_mean 0.000
_refine_ls_structure_factor_coef Fsqd
_refine_ls_weighting_details
;
 w=1/[\s^2^(Fo^2^)+(0.0488P)^2^+1.7932P]
 where P=(Fo^2^+2Fc^2^)/3
;
_refine_ls_weighting_scheme calc
_refine_ls_wR_factor_gt 0.1089
_refine_ls_wR_factor_ref 0.1188
_reflns_Friedel_coverage 0.000
_reflns_number_gt 5739
_reflns_number_total 7197
_reflns_threshold_expression 'I > 2\s(I)'
_cod_data_source_file lc5063.cif
_cod_data_source_block QDP_IV
_cod_depositor_comments
;
The following automatic conversions were performed:

'_exptl_absorpt_correction_type' value 'Analytical' changed to
'analytical' according to
/usr/data/users/saulius/automatic-downloads/current/IUCr/lib/dictionaries/cif_core.dic
dictionary named 'cif_core.dic' version 2.4.2 from 2011-04-26.

Automatic conversion script
Id: cif_fix_values 4287 2015-11-16 14:04:37Z antanas 
;
_cod_database_code 1542795
_publcif_datablock.id {fc9ddd61-f4d3-4ad2-ba53-54c9610da5c1}

_shelx_space_group_comment
;
The symmetry employed for this shelxl refinement is uniquely defined
by the following loop, which should always be used as a source of
symmetry information in preference to the above space-group names.
They are only intended as comments.
;
_shelx_estimated_absorpt_t_min 0.971
_shelx_estimated_absorpt_t_max 0.985
_shelxl_version_number 2013-2

loop_
_space_group_symop_operation_xyz
'x, y, z'
'-x, y+1/2, -z+1/2'
'-x, -y, -z'
'x, -y-1/2, z-1/2'

loop_
_atom_site_label
_atom_site_type_symbol
_atom_site_fract_x
_atom_site_fract_y
_atom_site_fract_z
_atom_site_U_iso_or_equiv
_atom_site_adp_type
_atom_site_occupancy
_atom_site_site_symmetry_order
_atom_site_calc_flag
_atom_site_refinement_flags_posn
_atom_site_refinement_flags_adp
_atom_site_refinement_flags_occupancy
C8 C 0.24907(9) 0.83777(13) 0.24989(10) 0.0171(3) Uani 1 1 d . . .
C7 C 0.20403(9) 0.75191(13) 0.18346(10) 0.0185(3) Uani 1 1 d . . .
C6 C 0.13938(9) 0.69305(12) 0.19485(9) 0.0168(3) Uani 1 1 d . . .
C5 C 0.08766(9) 0.61084(13) 0.13235(10) 0.0194(3) Uani 1 1 d . . .
C4 C 0.02654(9) 0.55611(14) 0.14597(10) 0.0212(3) Uani 1 1 d . . .
H4 H -0.0078 0.5017 0.1039 0.025 Uiso 1 1 calc R U .
C3 C 0.01522(9) 0.58113(14) 0.22248(10) 0.0207(3) Uani 1 1 d . . .
C2 C 0.06473(9) 0.66085(13) 0.28514(10) 0.0196(3) Uani 1 1 d . . .
H2 H 0.0571 0.6772 0.3369 0.023 Uiso 1 1 calc R U .
C1 C 0.12524(9) 0.71537(12) 0.26953(9) 0.0160(3) Uani 1 1 d . . .
C9 C 0.23078(8) 0.85735(12) 0.32036(9) 0.0148(3) Uani 1 1 d . . .
C10 C 0.26511(9) 0.94336(12) 0.39125(9) 0.0152(3) Uani 1 1 d . . .
C11 C 0.33837(9) 1.00262(12) 0.40892(10) 0.0171(3) Uani 1 1 d . . .
H11 H 0.3690 0.9838 0.3765 0.021 Uiso 1 1 calc R U .
C12 C 0.36656(9) 1.08819(13) 0.47304(10) 0.0179(3) Uani 1 1 d . . .
C13 C 0.32267(9) 1.11430(13) 0.52301(10) 0.0182(3) Uani 1 1 d . . .
C14 C 0.25069(9) 1.05487(13) 0.50593(10) 0.0185(3) Uani 1 1 d . . .
H14 H 0.2208 1.0724 0.5393 0.022 Uiso 1 1 calc R U .
C15 C 0.22179(9) 0.97058(13) 0.44111(9) 0.0168(3) Uani 1 1 d . . .
H15 H 0.1724 0.9310 0.4304 0.020 Uiso 1 1 calc R U .
O1 O -0.04539(7) 0.52590(11) 0.23338(8) 0.0294(3) Uani 1 1 d . . .
O2 O 0.09958(7) 0.58703(11) 0.05914(7) 0.0267(3) Uani 1 1 d . . .
O3 O 0.21968(7) 0.73393(10) 0.11786(7) 0.0277(3) Uani 1 1 d . . .
O4 O 0.30761(7) 0.90017(10) 0.23958(8) 0.0234(3) Uani 1 1 d . . .
O5 O 0.43663(7) 1.14884(10) 0.49117(7) 0.0248(3) Uani 1 1 d . . .
O6 O 0.35355(7) 1.19665(9) 0.58681(7) 0.0234(3) Uani 1 1 d . . .
O7 O 0.17189(6) 0.79333(9) 0.33133(7) 0.0170(2) Uani 1 1 d . . .
C28 C 0.51394(10) 0.02744(14) 0.33534(10) 0.0226(3) Uani 1 1 d . . .
H28 H 0.5121 -0.0432 0.3629 0.027 Uiso 1 1 calc R U .
C29 C 0.54421(10) 0.02701(14) 0.27174(11) 0.0233(3) Uani 1 1 d . . .
H29 H 0.5628 -0.0425 0.2569 0.028 Uiso 1 1 calc R U .
C30 C 0.54715(9) 0.12933(13) 0.22959(10) 0.0188(3) Uani 1 1 d . . .
C31 C 0.52020(11) 0.22703(15) 0.25600(12) 0.0293(4) Uani 1 1 d . . .
H31 H 0.5219 0.2991 0.2303 0.035 Uiso 1 1 calc R U .
C32 C 0.49075(11) 0.21957(15) 0.31994(12) 0.0303(4) Uani 1 1 d . . .
H32 H 0.4720 0.2878 0.3363 0.036 Uiso 1 1 calc R U .
C33 C 0.57657(9) 0.13835(14) 0.16021(11) 0.0216(3) Uani 1 1 d . . .
C34 C 0.58913(9) 0.05178(14) 0.11567(10) 0.0209(3) Uani 1 1 d . . .
C35 C 0.61757(9) 0.06396(14) 0.04543(10) 0.0201(3) Uani 1 1 d . . .
C36 C 0.64047(10) 0.17002(15) 0.02398(11) 0.0261(4) Uani 1 1 d . . .
H36 H 0.6377 0.2372 0.0548 0.031 Uiso 1 1 calc R U .
C37 C 0.66709(11) 0.17695(15) -0.04211(11) 0.0274(4) Uani 1 1 d . . .
H37 H 0.6834 0.2496 -0.0547 0.033 Uiso 1 1 calc R U .
C38 C 0.64847(9) -0.01577(14) -0.06959(10) 0.0218(3) Uani 1 1 d . . .
H38 H 0.6503 -0.0810 -0.1029 0.026 Uiso 1 1 calc R U .
C40 C 0.62264(9) -0.03125(14) -0.00308(10) 0.0212(3) Uani 1 1 d . . .
H40 H 0.6086 -0.1055 0.0094 0.025 Uiso 1 1 calc R U .
N3 N 0.48725(8) 0.12187(12) 0.35991(9) 0.0216(3) Uani 1 1 d . . .
N4 N 0.67101(8) 0.08547(12) -0.08968(9) 0.0231(3) Uani 1 1 d . . .
C16 C 0.25596(10) 0.40652(14) 0.22258(11) 0.0250(4) Uani 1 1 d . . .
H16 H 0.2680 0.4752 0.1998 0.030 Uiso 1 1 calc R U .
C17 C 0.21853(11) 0.41535(15) 0.27930(11) 0.0276(4) Uani 1 1 d . . .
H17 H 0.2062 0.4886 0.2953 0.033 Uiso 1 1 calc R U .
C18 C 0.19901(10) 0.31580(16) 0.31290(10) 0.0267(4) Uani 1 1 d . . .
C19 C 0.21883(10) 0.21217(15) 0.28634(11) 0.0282(4) Uani 1 1 d . . .
H19 H 0.2059 0.1421 0.3064 0.034 Uiso 1 1 calc R U .
C20 C 0.25748(10) 0.21097(15) 0.23061(11) 0.0270(4) Uani 1 1 d . . .
H20 H 0.2715 0.1388 0.2146 0.032 Uiso 1 1 calc R U .
C21 C 0.15987(12) 0.3112(2) 0.37430(13) 0.0220(8) Uani 0.864(10) 1 d . . P
C21A C 0.1764(8) 0.3765(16) 0.3834(8) 0.020(4) Uiso 0.136(10) 1 d . . P
C22 C 0.15435(11) 0.40133(18) 0.42012(13) 0.0241(6) Uani 0.863(6) 1 d . . P
C22A C 0.1430(6) 0.3033(9) 0.4241(7) 0.016(4) Uiso 0.137(6) 1 d . . P
C23 C 0.12065(10) 0.40073(18) 0.48708(12) 0.0342(4) Uani 1 1 d . . .
C24 C 0.08726(12) 0.30336(19) 0.50876(13) 0.0403(5) Uani 1 1 d . . .
H24 H 0.0838 0.2327 0.4789 0.048 Uiso 1 1 calc R U .
C25 C 0.05896(11) 0.31141(18) 0.57522(13) 0.0362(4) Uani 1 1 d . . .
H25 H 0.0374 0.2448 0.5904 0.043 Uiso 1 1 calc R U .
C26 C 0.09219(10) 0.50152(18) 0.59378(11) 0.0318(4) Uani 1 1 d . . .
H26 H 0.0929 0.5724 0.6222 0.038 Uiso 1 1 calc R U .
C27 C 0.12282(11) 0.50064(19) 0.53108(12) 0.0355(4) Uani 1 1 d . . .
H27 H 0.1451 0.5684 0.5186 0.043 Uiso 1 1 calc R U .
N1 N 0.27623(8) 0.30606(12) 0.19792(9) 0.0240(3) Uani 1 1 d . . .
N2 N 0.06143(8) 0.40985(13) 0.61773(9) 0.0290(3) Uani 1 1 d . . .
H33 H 0.5842(11) 0.2176(17) 0.1471(12) 0.028(5) Uiso 1 1 d . . .
H21 H 0.1770(12) 0.4730(18) 0.4117(13) 0.034(5) Uiso 1 1 d . . .
H34 H 0.5795(11) -0.0267(17) 0.1282(12) 0.033(5) Uiso 1 1 d . . .
H22 H 0.1373(12) 0.2356(18) 0.3841(13) 0.033(5) Uiso 1 1 d . . .
H5O H 0.4549(13) 1.1322(18) 0.4452(14) 0.041(6) Uiso 1 1 d . . .
H6O H 0.3228(13) 1.1962(19) 0.6217(15) 0.048(6) Uiso 1 1 d . . .
H2O H 0.1411(14) 0.6301(19) 0.0626(14) 0.043(6) Uiso 1 1 d . . .
H4O H 0.3070(15) 0.893(2) 0.1850(18) 0.063(8) Uiso 1 1 d . . .
H1O H -0.0500(14) 0.556(2) 0.2841(17) 0.058(7) Uiso 1 1 d . . .

loop_
_atom_site_aniso_label
_atom_site_aniso_U_11
_atom_site_aniso_U_22
_atom_site_aniso_U_33
_atom_site_aniso_U_23
_atom_site_aniso_U_13
_atom_site_aniso_U_12
C8 0.0187(7) 0.0172(7) 0.0177(7) 0.0004(6) 0.0100(6) -0.0020(6)
C7 0.0218(7) 0.0195(7) 0.0162(7) -0.0010(6) 0.0102(6) 0.0000(6)
C6 0.0180(7) 0.0176(7) 0.0150(7) 0.0001(6) 0.0074(6) 0.0001(6)
C5 0.0208(7) 0.0228(8) 0.0154(7) -0.0022(6) 0.0086(6) -0.0001(6)
C4 0.0192(7) 0.0241(8) 0.0197(7) -0.0059(6) 0.0078(6) -0.0048(6)
C3 0.0164(7) 0.0250(8) 0.0215(8) -0.0017(6) 0.0090(6) -0.0034(6)
C2 0.0194(7) 0.0245(8) 0.0177(7) -0.0031(6) 0.0108(6) -0.0018(6)
C1 0.0157(7) 0.0164(7) 0.0142(7) -0.0011(5) 0.0050(6) 0.0007(6)
C9 0.0151(7) 0.0146(7) 0.0155(7) 0.0011(5) 0.0075(6) 0.0000(5)
C10 0.0182(7) 0.0157(7) 0.0125(6) 0.0013(5) 0.0072(6) 0.0021(6)
C11 0.0204(7) 0.0181(7) 0.0160(7) 0.0002(6) 0.0108(6) 0.0007(6)
C12 0.0204(7) 0.0191(7) 0.0166(7) -0.0004(6) 0.0103(6) -0.0034(6)
C13 0.0246(8) 0.0163(7) 0.0152(7) -0.0015(6) 0.0099(6) -0.0011(6)
C14 0.0220(7) 0.0220(8) 0.0167(7) -0.0009(6) 0.0131(6) 0.0008(6)
C15 0.0168(7) 0.0191(7) 0.0159(7) 0.0008(6) 0.0083(6) -0.0016(6)
O1 0.0256(6) 0.0414(7) 0.0276(6) -0.0134(6) 0.0174(5) -0.0163(5)
O2 0.0296(6) 0.0348(7) 0.0216(6) -0.0118(5) 0.0166(5) -0.0119(5)
O3 0.0353(7) 0.0335(7) 0.0240(6) -0.0110(5) 0.0218(5) -0.0127(5)
O4 0.0294(6) 0.0282(6) 0.0199(6) -0.0078(5) 0.0176(5) -0.0118(5)
O5 0.0285(6) 0.0304(6) 0.0225(6) -0.0091(5) 0.0176(5) -0.0131(5)
O6 0.0320(6) 0.0231(6) 0.0218(6) -0.0093(5) 0.0178(5) -0.0092(5)
O7 0.0190(5) 0.0198(5) 0.0152(5) -0.0033(4) 0.0101(4) -0.0043(4)
C28 0.0284(8) 0.0219(8) 0.0216(8) -0.0003(6) 0.0145(7) -0.0040(6)
C29 0.0304(9) 0.0205(8) 0.0253(8) -0.0018(6) 0.0180(7) -0.0021(7)
C30 0.0171(7) 0.0239(8) 0.0168(7) 0.0006(6) 0.0086(6) -0.0010(6)
C31 0.0409(10) 0.0239(9) 0.0348(9) 0.0099(7) 0.0274(8) 0.0083(7)
C32 0.0406(10) 0.0253(9) 0.0385(10) 0.0053(7) 0.0296(9) 0.0087(7)
C33 0.0225(8) 0.0243(8) 0.0214(8) 0.0026(6) 0.0128(6) -0.0014(6)
C34 0.0222(8) 0.0247(8) 0.0184(7) 0.0005(6) 0.0113(6) -0.0046(6)
C35 0.0184(7) 0.0265(8) 0.0162(7) -0.0021(6) 0.0083(6) -0.0045(6)
C36 0.0347(9) 0.0260(9) 0.0246(8) -0.0092(7) 0.0194(7) -0.0114(7)
C37 0.0359(9) 0.0272(9) 0.0276(9) -0.0067(7) 0.0215(8) -0.0124(7)
C38 0.0227(8) 0.0254(8) 0.0192(7) -0.0039(6) 0.0109(6) -0.0025(6)
C40 0.0216(8) 0.0225(8) 0.0211(7) -0.0005(6) 0.0107(6) -0.0036(6)
N3 0.0211(6) 0.0267(7) 0.0208(7) -0.0002(6) 0.0127(6) -0.0013(5)
N4 0.0261(7) 0.0282(7) 0.0202(7) -0.0045(6) 0.0149(6) -0.0070(6)
C16 0.0308(9) 0.0241(8) 0.0204(8) 0.0046(6) 0.0113(7) 0.0004(7)
C17 0.0332(9) 0.0292(9) 0.0210(8) 0.0010(7) 0.0122(7) 0.0096(7)
C18 0.0209(8) 0.0421(10) 0.0174(7) 0.0073(7) 0.0086(6) 0.0077(7)
C19 0.0284(9) 0.0312(9) 0.0268(9) 0.0118(7) 0.0135(7) 0.0028(7)
C20 0.0319(9) 0.0241(8) 0.0268(8) 0.0054(7) 0.0145(7) 0.0065(7)
C21 0.0212(10) 0.0259(17) 0.0209(10) 0.0035(8) 0.0110(8) 0.0013(9)
C22 0.0219(10) 0.0296(13) 0.0222(10) 0.0015(8) 0.0108(8) -0.0017(8)
C23 0.0182(8) 0.0568(12) 0.0277(9) 0.0021(9) 0.0099(7) -0.0009(8)
C24 0.0306(10) 0.0538(12) 0.0310(10) -0.0195(9) 0.0081(8) 0.0022(9)
C25 0.0272(9) 0.0467(12) 0.0379(10) -0.0162(9) 0.0170(8) -0.0102(8)
C26 0.0216(8) 0.0488(11) 0.0255(9) -0.0061(8) 0.0104(7) -0.0110(8)
C27 0.0230(8) 0.0570(12) 0.0270(9) -0.0013(9) 0.0112(7) -0.0069(8)
N1 0.0271(7) 0.0280(7) 0.0203(7) 0.0054(6) 0.0136(6) 0.0044(6)
N2 0.0232(7) 0.0428(9) 0.0260(7) -0.0111(7) 0.0154(6) -0.0105(6)

loop_
_atom_type_symbol
_atom_type_description
_atom_type_scat_dispersion_real
_atom_type_scat_dispersion_imag
_atom_type_scat_source
C C 0.0033 0.0016 'International Tables Vol C Tables 4.2.6.8 and 6.1.1.4'
N N 0.0061 0.0033 'International Tables Vol C Tables 4.2.6.8 and 6.1.1.4'
O O 0.0106 0.0060 'International Tables Vol C Tables 4.2.6.8 and 6.1.1.4'
H H 0.0000 0.0000 'International Tables Vol C Tables 4.2.6.8 and 6.1.1.4'

loop_
_geom_angle_atom_site_label_1
_geom_angle_atom_site_label_2
_geom_angle_atom_site_label_3
_geom_angle
O4 C8 C9 120.66(13)
O4 C8 C7 118.99(13)
C9 C8 C7 120.33(13)
O3 C7 C6 122.36(14)
O3 C7 C8 120.94(14)
C6 C7 C8 116.65(13)
C1 C6 C5 117.43(13)
C1 C6 C7 119.99(13)
C5 C6 C7 122.57(13)
O2 C5 C4 120.24(14)
O2 C5 C6 119.07(13)
C4 C5 C6 120.69(14)
C5 C4 C3 119.62(14)
C5 C4 H4 120.2
C3 C4 H4 120.2
O1 C3 C2 120.85(14)
O1 C3 C4 117.86(14)
C2 C3 C4 121.29(14)
C1 C2 C3 117.96(14)
C1 C2 H2 121.0
C3 C2 H2 121.0
O7 C1 C2 116.55(13)
O7 C1 C6 120.45(13)
C2 C1 C6 123.00(13)
C8 C9 O7 120.70(13)
C8 C9 C10 129.02(13)
O7 C9 C10 110.27(12)
C15 C10 C11 118.71(13)
C15 C10 C9 118.79(13)
C11 C10 C9 122.46(13)
C12 C11 C10 120.90(14)
C12 C11 H11 119.6
C10 C11 H11 119.6
O5 C12 C11 122.66(13)
O5 C12 C13 117.52(13)
C11 C12 C13 119.82(13)
O6 C13 C14 122.94(13)
O6 C13 C12 117.94(13)
C14 C13 C12 119.12(13)
C15 C14 C13 121.19(14)
C15 C14 H14 119.4
C13 C14 H14 119.4
C14 C15 C10 120.25(13)
C14 C15 H15 119.9
C10 C15 H15 119.9
C3 O1 H1O 109.5(14)
C5 O2 H2O 106.6(14)
C8 O4 H4O 113.8(16)
C12 O5 H5O 108.6(12)
C13 O6 H6O 108.6(13)
C1 O7 C9 121.64(11)
N3 C28 C29 123.44(15)
N3 C28 H28 118.3
C29 C28 H28 118.3
C28 C29 C30 119.63(15)
C28 C29 H29 120.2
C30 C29 H29 120.2
C31 C30 C29 116.63(14)
C31 C30 C33 119.19(14)
C29 C30 C33 124.18(14)
C30 C31 C32 119.88(15)
C30 C31 H31 120.1
C32 C31 H31 120.1
N3 C32 C31 123.68(15)
N3 C32 H32 118.2
C31 C32 H32 118.2
C34 C33 C30 126.27(15)
C34 C33 H33 121.4(11)
C30 C33 H33 112.2(11)
C33 C34 C35 124.90(15)
C33 C34 H34 120.5(11)
C35 C34 H34 114.6(11)
C36 C35 C40 116.98(14)
C36 C35 C34 122.07(14)
C40 C35 C34 120.95(14)
C37 C36 C35 119.91(15)
C37 C36 H36 120.0
C35 C36 H36 120.0
N4 C37 C36 123.16(15)
N4 C37 H37 118.4
C36 C37 H37 118.4
N4 C38 C40 123.95(15)
N4 C38 H38 118.0
C40 C38 H38 118.0
C38 C40 C35 119.12(15)
C38 C40 H40 120.4
C35 C40 H40 120.4
C32 N3 C28 116.72(13)
C38 N4 C37 116.87(14)
N1 C16 C17 123.52(15)
N1 C16 H16 118.2
C17 C16 H16 118.2
C16 C17 C18 119.60(16)
C16 C17 H17 120.2
C18 C17 H17 120.2
C19 C18 C17 116.83(15)
C19 C18 C21 117.20(17)
C17 C18 C21 125.97(18)
C19 C18 C21A 145.0(6)
C17 C18 C21A 96.7(7)
C21 C18 C21A 30.6(6)
C20 C19 C18 119.90(16)
C20 C19 H19 120.0
C18 C19 H19 120.0
N1 C20 C19 123.62(16)
N1 C20 H20 118.2
C19 C20 H20 118.2
C21A C21 C22A 98.7(12)
C21A C21 C22 42.2(10)
C22A C21 C22 58.2(6)
C21A C21 C18 81.2(10)
C22A C21 C18 169.8(6)
C22 C21 C18 123.2(2)
C21A C21 H22 158.7(15)
C22A C21 H22 60.1(12)
C22 C21 H22 117.5(12)
C18 C21 H22 119.3(12)
C21 C21A C22 101.1(18)
C21 C21A C22A 46.0(10)
C22 C21A C22A 57.0(11)
C21 C21A C18 68.2(10)
C22 C21A C18 168.1(18)
C22A C21A C18 113.5(13)
C21 C21A H21 152(2)
C22 C21A H21 51.6(13)
C22A C21A H21 108.3(15)
C18 C21A H21 138.1(17)
C21A C22 C22A 82.2(14)
C21A C22 C21 36.7(12)
C22A C22 C21 46.9(6)
C21A C22 C23 161.0(12)
C22A C22 C23 79.3(6)
C21 C22 C23 125.84(19)
C21A C22 H21 80.9(16)
C22A C22 H21 161.7(13)
C21 C22 H21 117.4(12)
C23 C22 H21 116.7(12)
C21 C22A C22 75.0(8)
C21 C22A C21A 35.4(7)
C22 C22A C21A 40.8(7)
C21 C22A C23 133.1(9)
C22 C22A C23 58.5(5)
C21A C22A C23 99.2(9)
C21 C22A H22 60.4(14)
C22 C22A H22 134.3(17)
C21A C22A H22 95.8(17)
C23 C22A H22 160.3(15)
C27 C23 C24 117.82(17)
C27 C23 C22 118.21(18)
C24 C23 C22 123.96(18)
C27 C23 C22A 159.3(4)
C24 C23 C22A 82.1(4)
C22 C23 C22A 42.2(4)
C23 C24 C25 119.36(18)
C23 C24 H24 120.3
C25 C24 H24 120.3
N2 C25 C24 122.16(19)
N2 C25 H25 118.9
C24 C25 H25 118.9
N2 C26 C27 124.96(18)
N2 C26 H26 117.5
C27 C26 H26 117.5
C23 C27 C26 119.01(19)
C23 C27 H27 120.5
C26 C27 H27 120.5
C20 N1 C16 116.51(14)
C25 N2 C26 116.65(15)

loop_
_geom_bond_atom_site_label_1
_geom_bond_atom_site_label_2
_geom_bond_distance
C8 O4 1.3543(18)
C8 C9 1.369(2)
C8 C7 1.453(2)
C7 O3 1.2590(18)
C7 C6 1.436(2)
C6 C1 1.398(2)
C6 C5 1.427(2)
C5 O2 1.3558(18)
C5 C4 1.376(2)
C4 C3 1.406(2)
C4 H4 0.9500
C3 O1 1.3485(18)
C3 C2 1.396(2)
C2 C1 1.383(2)
C2 H2 0.9500
C1 O7 1.3593(17)
C9 O7 1.3749(17)
C9 C10 1.467(2)
C10 C15 1.402(2)
C10 C11 1.407(2)
C11 C12 1.388(2)
C11 H11 0.9500
C12 O5 1.3652(18)
C12 C13 1.409(2)
C13 O6 1.3605(18)
C13 C14 1.390(2)
C14 C15 1.385(2)
C14 H14 0.9500
C15 H15 0.9500
O1 H1O 0.95(3)
O2 H2O 0.88(2)
O4 H4O 0.91(3)
O5 H5O 0.98(2)
O6 H6O 0.96(2)
C28 N3 1.335(2)
C28 C29 1.386(2)
C28 H28 0.9500
C29 C30 1.397(2)
C29 H29 0.9500
C30 C31 1.383(2)
C30 C33 1.470(2)
C31 C32 1.384(2)
C31 H31 0.9500
C32 N3 1.335(2)
C32 H32 0.9500
C33 C34 1.329(2)
C33 H33 0.972(19)
C34 C35 1.474(2)
C34 H34 0.97(2)
C35 C36 1.398(2)
C35 C40 1.399(2)
C36 C37 1.381(2)
C36 H36 0.9500
C37 N4 1.349(2)
C37 H37 0.9500
C38 N4 1.337(2)
C38 C40 1.387(2)
C38 H38 0.9500
C40 H40 0.9500
C16 N1 1.343(2)
C16 C17 1.383(2)
C16 H16 0.9500
C17 C18 1.398(2)
C17 H17 0.9500
C18 C19 1.386(3)
C18 C21 1.474(2)
C18 C21A 1.569(14)
C19 C20 1.382(2)
C19 H19 0.9500
C20 N1 1.341(2)
C20 H20 0.9500
C21 C21A 0.808(17)
C21 C22A 1.003(12)
C21 C22 1.328(3)
C21 H22 1.01(2)
C21A C22 0.909(14)
C21A C22A 1.38(2)
C21A H21 1.22(3)
C22 C22A 1.168(11)
C22 C23 1.484(3)
C22 H21 0.97(2)
C22A C23 1.709(11)
C22A H22 1.01(2)
C23 C27 1.368(3)
C23 C24 1.404(3)
C24 C25 1.409(3)
C24 H24 0.9500
C25 N2 1.339(2)
C25 H25 0.9500
C26 N2 1.342(2)
C26 C27 1.377(2)
C26 H26 0.9500
C27 H27 0.9500

loop_
_geom_hbond_atom_site_label_D
_geom_hbond_atom_site_label_H
_geom_hbond_atom_site_label_A
_geom_hbond_distance_DH
_geom_hbond_distance_HA
_geom_hbond_distance_DA
_geom_hbond_angle_DHA
_geom_hbond_site_symmetry_A
C11 H11 O4 0.95 2.28 2.8884(18) 121.1 .
C28 H28 O5 0.95 2.52 3.339(2) 144.6 3_666
C37 H37 O3 0.95 2.41 3.014(2) 121.4 3_665
C38 H38 O6 0.95 2.61 3.364(2) 136.6 2_635
O6 H6O N1 0.96(2) 1.80(2) 2.7588(17) 173(2) 4_576
O5 H5O N3 0.98(2) 1.76(2) 2.7283(17) 172.4(19) 1_565
O2 H2O O3 0.88(2) 1.79(2) 2.6012(16) 152(2) .
O4 H4O N4 0.91(3) 1.81(3) 2.6920(17) 162(2) 3_665
O1 H1O N2 0.95(3) 1.78(3) 2.7237(18) 172(2) 3_566
